data_4074176
loop_
_publ_author_name
'Matsumoto, Tsuyoshi'
'Nakaya, Yukiko'
'Tatsumi, Kazuyuki'

_publ_section_title
;
 Synthesis of Oxo- and Sulfido-Bridged Germanium&#x2212;Ruthenium
 Complexes and Reactions on the Chalcogenido Bridges
;
_journal_issue 20
_journal_name_full Organometallics
_journal_page_first 4835
_journal_paper_doi 10.1021/om060449m
_journal_volume 25
_journal_year 2006
_chemical_formula_moiety 'C52 H53 Ge O P Ru S '
_chemical_formula_sum 'C52 H53 Ge O P Ru S'
_chemical_formula_weight 930.68
_space_group_IT_number 2
_symmetry_cell_setting triclinic
_symmetry_Int_Tables_number 2
_symmetry_space_group_name_Hall '-P 1'
_symmetry_space_group_name_H-M 'P -1'
_cell_angle_alpha 82.603(3)
_cell_angle_beta 78.7029(10)
_cell_angle_gamma 79.7565(12)
_cell_formula_units_Z 2
_cell_length_a 10.4978(17)
_cell_length_b 12.8083(16)
_cell_length_c 16.8593(9)
_cell_measurement_reflns_used 11841
_cell_measurement_temperature 193.1
_cell_measurement_theta_max 27.5
_cell_measurement_theta_min 3.0
_cell_volume 2177.1(5)
_computing_cell_refinement D*TREK
_computing_data_collection D*TREK
_computing_data_reduction CrystalStructure
_computing_publication_material 'CrystalStructure 3.7.0'
_computing_structure_refinement CRYSTALS
_computing_structure_solution 'DIRDIF99 (PATTY)'
_diffrn_detector_area_resol_mean 6.10
_diffrn_measured_fraction_theta_full 0.982
_diffrn_measured_fraction_theta_max 0.982
_diffrn_measurement_device_type 'Rigaku Quantum'
_diffrn_measurement_method \w
_diffrn_radiation_type 'Mo K\a'
_diffrn_radiation_wavelength 0.71069
_diffrn_reflns_av_R_equivalents 0.024
_diffrn_reflns_limit_h_max 13
_diffrn_reflns_limit_h_min -13
_diffrn_reflns_limit_k_max 16
_diffrn_reflns_limit_k_min -16
_diffrn_reflns_limit_l_max 19
_diffrn_reflns_limit_l_min -21
_diffrn_reflns_number 25616
_diffrn_reflns_theta_full 27.49
_diffrn_reflns_theta_max 27.49
_exptl_absorpt_coefficient_mu 1.160
_exptl_absorpt_correction_T_max 0.891
_exptl_absorpt_correction_T_min 0.778
_exptl_absorpt_correction_type multi-scan
_exptl_absorpt_process_details 'Jacobson, R. (1998) Private communication'
_exptl_crystal_colour orange
_exptl_crystal_density_diffrn 1.420
_exptl_crystal_density_method 'not measured'
_exptl_crystal_description block
_exptl_crystal_F_000 950.00
_exptl_crystal_size_max 0.20
_exptl_crystal_size_mid 0.10
_exptl_crystal_size_min 0.10
_refine_diff_density_max 4.29
_refine_diff_density_min -0.63
_refine_ls_extinction_method none
_refine_ls_goodness_of_fit_ref 1.155
_refine_ls_hydrogen_treatment refall
_refine_ls_number_parameters 571
_refine_ls_number_reflns 9829
_refine_ls_R_factor_gt 0.0420
_refine_ls_shift/su_max 0.0000
_refine_ls_structure_factor_coef Fsqd
_refine_ls_weighting_details 'w = 1/[0.0002Fo^2^ + 2.0000\s(Fo^2^) + 0.5000]/(4Fo^2^)'
_refine_ls_weighting_scheme calc
_refine_ls_wR_factor_ref 0.0957
_reflns_number_gt 7437
_reflns_number_total 9829
_reflns_threshold_expression F^2^>2.0\s(F^2^)
_cod_data_source_file om060449msi20060523_080229.cif
_cod_data_source_block '_complex_8'
_cod_original_formula_sum 'C52 H53 Ge O P Ru S '
_cod_database_code 4074176

loop_
_symmetry_equiv_pos_site_id
_symmetry_equiv_pos_as_xyz
1 +X,+Y,+Z
2 -X,-Y,-Z

loop_
_atom_site_label
_atom_site_type_symbol
_atom_site_fract_x
_atom_site_fract_y
_atom_site_fract_z
_atom_site_U_iso_or_equiv
_atom_site_adp_type
_atom_site_occupancy
_atom_site_symmetry_multiplicity
_atom_site_calc_flag
_atom_site_refinement_flags
Ru(1) Ru 0.19032(3) 0.08188(2) 0.29570(2) 0.01858(7) Uani 1.00 1 d .
Ge(1) Ge 0.28299(3) 0.28191(3) 0.28976(2) 0.02034(10) Uani 1.00 1 d .
S(1) S 0.39981(8) 0.13905(8) 0.23374(6) 0.0238(2) Uani 1.00 1 d .
P(1) P 0.14345(8) 0.07005(8) 0.16658(6) 0.0193(2) Uani 1.00 1 d .
O(1) O 0.1321(2) 0.24563(19) 0.28004(14) 0.0221(6) Uani 1.00 1 d .
C(1) C 0.2915(3) 0.2647(3) 0.4091(2) 0.0232(9) Uani 1.00 1 d .
C(2) C 0.2417(3) 0.1779(3) 0.4578(2) 0.0245(9) Uani 1.00 1 d .
C(3) C 0.2400(4) 0.1636(3) 0.5412(2) 0.0361(12) Uani 1.00 1 d .
C(4) C 0.2848(4) 0.2375(4) 0.5789(2) 0.0451(14) Uani 1.00 1 d .
C(5) C 0.3360(4) 0.3213(3) 0.5323(2) 0.0384(12) Uani 1.00 1 d .
C(6) C 0.3410(3) 0.3359(3) 0.4483(2) 0.0304(10) Uani 1.00 1 d .
C(7) C 0.1989(3) 0.0903(2) 0.4233(2) 0.0208(9) Uani 1.00 1 d .
C(8) C 0.0628(3) 0.0954(3) 0.4160(2) 0.0240(9) Uani 1.00 1 d .
C(9) C 0.0262(3) 0.0139(3) 0.3806(2) 0.0276(10) Uani 1.00 1 d .
C(10) C 0.1205(3) -0.0714(3) 0.3505(2) 0.0281(10) Uani 1.00 1 d .
C(11) C 0.2519(3) -0.0762(3) 0.3597(2) 0.0287(10) Uani 1.00 1 d .
C(12) C 0.2909(3) 0.0018(3) 0.3976(2) 0.0258(9) Uani 1.00 1 d .
C(13) C -0.0380(3) 0.1892(3) 0.4407(2) 0.0348(11) Uani 1.00 1 d .
C(14) C 0.0809(4) -0.1599(3) 0.3162(2) 0.0422(13) Uani 1.00 1 d .
C(15) C 0.4334(3) -0.0106(3) 0.4070(2) 0.0389(12) Uani 1.00 1 d .
C(16) C 0.4078(4) 0.4234(3) 0.4017(2) 0.0341(11) Uani 1.00 1 d .
C(17) C 0.5367(4) 0.3999(3) 0.3590(2) 0.0385(12) Uani 1.00 1 d .
C(18) C 0.5972(5) 0.4808(4) 0.3122(3) 0.0539(16) Uani 1.00 1 d .
C(19) C 0.5324(7) 0.5844(4) 0.3053(3) 0.065(2) Uani 1.00 1 d .
C(20) C 0.4135(7) 0.6063(4) 0.3505(4) 0.072(2) Uani 1.00 1 d .
C(21) C 0.3461(5) 0.5292(3) 0.4022(3) 0.0498(15) Uani 1.00 1 d .
C(22) C 0.6121(4) 0.2874(4) 0.3664(3) 0.0511(15) Uani 1.00 1 d .
C(23) C 0.5934(7) 0.6703(5) 0.2488(4) 0.100(2) Uani 1.00 1 d .
C(24) C 0.2160(6) 0.5613(4) 0.4553(4) 0.088(2) Uani 1.00 1 d .
C(25) C 0.2972(3) 0.4239(3) 0.2298(2) 0.0268(10) Uani 1.00 1 d .
C(26) C 0.4089(3) 0.4450(3) 0.1715(2) 0.0320(11) Uani 1.00 1 d .
C(27) C 0.4018(5) 0.5456(4) 0.1273(2) 0.0497(15) Uani 1.00 1 d .
C(28) C 0.2947(5) 0.6227(4) 0.1391(3) 0.0512(15) Uani 1.00 1 d .
C(29) C 0.1860(5) 0.6013(3) 0.1955(3) 0.0461(14) Uani 1.00 1 d .
C(30) C 0.1855(4) 0.5028(3) 0.2424(2) 0.0331(11) Uani 1.00 1 d .
C(31) C 0.5285(3) 0.3607(3) 0.1573(2) 0.0422(13) Uani 1.00 1 d .
C(32) C 0.6540(4) 0.3975(5) 0.1049(3) 0.0643(18) Uani 1.00 1 d .
C(33) C 0.0647(4) 0.4835(4) 0.3043(3) 0.0559(15) Uani 1.00 1 d .
C(34) C -0.0478(11) 0.5687(9) 0.3084(10) 0.098(4) Uani 0.50 1 d P
C(35) C -0.0472(10) 0.4594(10) 0.2541(9) 0.088(4) Uani 0.50 1 d P
C(36) C 0.1173(3) 0.1919(3) 0.0970(2) 0.0249(9) Uani 1.00 1 d .
C(37) C 0.2047(3) 0.2652(3) 0.0867(2) 0.0308(10) Uani 1.00 1 d .
C(38) C 0.1924(4) 0.3542(3) 0.0310(2) 0.0452(13) Uani 1.00 1 d .
C(39) C 0.0939(4) 0.3717(3) -0.0145(2) 0.0439(13) Uani 1.00 1 d .
C(40) C 0.0054(4) 0.3008(3) -0.0043(2) 0.0420(12) Uani 1.00 1 d .
C(41) C 0.0167(3) 0.2116(3) 0.0513(2) 0.0356(11) Uani 1.00 1 d .
C(42) C -0.0108(3) 0.0181(3) 0.1749(2) 0.0238(9) Uani 1.00 1 d .
C(43) C -0.1233(3) 0.0751(3) 0.2190(2) 0.0300(10) Uani 1.00 1 d .
C(44) C -0.2429(3) 0.0372(4) 0.2337(2) 0.0391(12) Uani 1.00 1 d .
C(45) C -0.2513(4) -0.0563(4) 0.2044(2) 0.0450(14) Uani 1.00 1 d .
C(46) C -0.1434(4) -0.1123(3) 0.1604(2) 0.0390(12) Uani 1.00 1 d .
C(47) C -0.0230(3) -0.0751(3) 0.1456(2) 0.0307(10) Uani 1.00 1 d .
C(48) C 0.2654(3) -0.0178(2) 0.1016(2) 0.0226(9) Uani 1.00 1 d .
C(49) C 0.3771(3) -0.0722(3) 0.1297(2) 0.0258(9) Uani 1.00 1 d .
C(50) C 0.4732(3) -0.1346(3) 0.0795(2) 0.0351(11) Uani 1.00 1 d .
C(51) C 0.4580(4) -0.1445(3) 0.0017(2) 0.0371(11) Uani 1.00 1 d .
C(52) C 0.3458(4) -0.0917(3) -0.0262(2) 0.0396(12) Uani 1.00 1 d .
C(53) C 0.2513(3) -0.0280(3) 0.0228(2) 0.0318(10) Uani 1.00 1 d .
H(1) H -0.1246 0.1683 0.4536 0.041 Uiso 1.00 1 c R
H(2) H 0.1561 -0.1939 0.2800 0.053 Uiso 1.00 1 c R
H(3) H 0.4901 -0.0327 0.3574 0.047 Uiso 1.00 1 c R
H(4) H 0.7056 0.2898 0.3514 0.061 Uiso 1.00 1 c R
H(5) H 0.6836 0.6665 0.2561 0.133 Uiso 1.00 1 c R
H(6) H 0.1752 0.6311 0.4352 0.102 Uiso 1.00 1 c R
H(7) H 0.2077 0.1021 0.5731 0.045 Uiso 1.00 1 c R
H(8) H 0.2787 0.2301 0.6374 0.056 Uiso 1.00 1 c R
H(9) H 0.3703 0.3712 0.5580 0.049 Uiso 1.00 1 c R
H(10) H -0.0653 0.0165 0.3767 0.033 Uiso 1.00 1 c R
H(11) H 0.3175 -0.1346 0.3394 0.034 Uiso 1.00 1 c R
H(12) H -0.0185 0.2148 0.4880 0.041 Uiso 1.00 1 c R
H(13) H -0.0359 0.2456 0.3963 0.041 Uiso 1.00 1 c R
H(14) H 0.0511 -0.2118 0.3599 0.053 Uiso 1.00 1 c R
H(15) H 0.0104 -0.1318 0.2860 0.053 Uiso 1.00 1 c R
H(16) H 0.4526 0.0568 0.4183 0.047 Uiso 1.00 1 c R
H(17) H 0.4489 -0.0642 0.4517 0.047 Uiso 1.00 1 c R
H(18) H 0.6867 0.4643 0.2833 0.070 Uiso 1.00 1 c R
H(19) H 0.3691 0.6795 0.3478 0.095 Uiso 1.00 1 c R
H(20) H 0.5927 0.2555 0.4219 0.061 Uiso 1.00 1 c R
H(21) H 0.5862 0.2452 0.3302 0.061 Uiso 1.00 1 c R
H(22) H 0.5924 0.6590 0.1932 0.134 Uiso 1.00 1 c R
H(23) H 0.5446 0.7400 0.2604 0.133 Uiso 1.00 1 c R
H(24) H 0.1591 0.5094 0.4553 0.102 Uiso 1.00 1 c R
H(25) H 0.2299 0.5634 0.5103 0.102 Uiso 1.00 1 c R
H(26) H 0.4769 0.5611 0.0865 0.062 Uiso 1.00 1 c R
H(27) H 0.2948 0.6917 0.1077 0.066 Uiso 1.00 1 c R
H(28) H 0.1084 0.6554 0.2030 0.058 Uiso 1.00 1 c R
H(29) H 0.5493 0.3308 0.2100 0.051 Uiso 1.00 1 c R
H(30) H 0.5054 0.3057 0.1306 0.052 Uiso 1.00 1 c R
H(31) H 0.6549 0.3907 0.0482 0.077 Uiso 1.00 1 c R
H(32) H 0.7311 0.3534 0.1218 0.077 Uiso 1.00 1 c R
H(33) H 0.6546 0.4713 0.1119 0.077 Uiso 1.00 1 c R
H(34) H 0.2742 0.2532 0.1187 0.036 Uiso 1.00 1 c R
H(35) H 0.2534 0.4047 0.0244 0.054 Uiso 1.00 1 c R
H(36) H 0.0868 0.4336 -0.0541 0.049 Uiso 1.00 1 c R
H(37) H -0.0646 0.3136 -0.0360 0.048 Uiso 1.00 1 c R
H(38) H -0.0457 0.1622 0.0585 0.042 Uiso 1.00 1 c R
H(39) H -0.1170 0.1409 0.2397 0.035 Uiso 1.00 1 c R
H(40) H -0.3203 0.0770 0.2642 0.047 Uiso 1.00 1 c R
H(41) H -0.3347 -0.0827 0.2152 0.056 Uiso 1.00 1 c R
H(42) H -0.1506 -0.1778 0.1396 0.049 Uiso 1.00 1 c R
H(43) H 0.0536 -0.1150 0.1143 0.038 Uiso 1.00 1 c R
H(44) H 0.3872 -0.0674 0.1850 0.031 Uiso 1.00 1 c R
H(45) H 0.5520 -0.1709 0.0991 0.041 Uiso 1.00 1 c R
H(46) H 0.5258 -0.1879 -0.0333 0.041 Uiso 1.00 1 c R
H(47) H 0.3341 -0.0996 -0.0807 0.046 Uiso 1.00 1 c R
H(48) H 0.1736 0.0096 0.0026 0.038 Uiso 1.00 1 c R

loop_
_atom_site_aniso_label
_atom_site_aniso_U_11
_atom_site_aniso_U_22
_atom_site_aniso_U_33
_atom_site_aniso_U_12
_atom_site_aniso_U_13
_atom_site_aniso_U_23
Ru(1) 0.01931(13) 0.01908(17) 0.01747(14) -0.00441(11) -0.00181(11) -0.00250(12)
Ge(1) 0.02217(19) 0.0194(2) 0.0201(2) -0.00392(14) -0.00395(14) -0.00340(16)
S(1) 0.0188(4) 0.0242(5) 0.0278(4) -0.0033(3) -0.0006(3) -0.0062(3)
P(1) 0.0178(4) 0.0217(5) 0.0182(4) -0.0040(3) -0.0018(3) -0.0019(3)
O(1) 0.0231(11) 0.0196(13) 0.0241(13) -0.0035(10) -0.0046(10) -0.0034(10)
C(1) 0.0241(17) 0.025(2) 0.0201(18) 0.0016(14) -0.0066(14) -0.0051(15)
C(2) 0.0268(18) 0.029(2) 0.0198(18) -0.0038(15) -0.0059(14) -0.0067(15)
C(3) 0.047(2) 0.044(2) 0.021(2) -0.016(2) -0.0078(17) -0.0016(18)
C(4) 0.064(2) 0.051(3) 0.025(2) -0.013(2) -0.014(2) -0.007(2)
C(5) 0.050(2) 0.037(2) 0.035(2) -0.005(2) -0.0177(19) -0.014(2)
C(6) 0.0330(19) 0.026(2) 0.035(2) -0.0012(16) -0.0149(17) -0.0066(18)
C(7) 0.0275(17) 0.0204(19) 0.0140(16) -0.0039(14) -0.0031(13) -0.0006(14)
C(8) 0.0279(18) 0.027(2) 0.0154(17) -0.0066(15) 0.0013(14) -0.0001(15)
C(9) 0.0314(19) 0.033(2) 0.0198(19) -0.0163(16) 0.0008(15) 0.0001(16)
C(10) 0.046(2) 0.024(2) 0.0185(18) -0.0153(17) -0.0097(16) 0.0038(15)
C(11) 0.041(2) 0.018(2) 0.026(2) 0.0012(16) -0.0073(16) -0.0022(16)
C(12) 0.0306(19) 0.025(2) 0.0205(18) 0.0000(15) -0.0071(15) -0.0001(15)
C(13) 0.0255(19) 0.046(2) 0.030(2) -0.0005(17) 0.0010(16) -0.0063(19)
C(14) 0.063(2) 0.037(2) 0.032(2) -0.015(2) -0.015(2) -0.002(2)
C(15) 0.034(2) 0.040(2) 0.042(2) 0.0068(18) -0.0170(19) -0.004(2)
C(16) 0.052(2) 0.024(2) 0.035(2) -0.0091(18) -0.027(2) -0.0023(18)
C(17) 0.044(2) 0.036(2) 0.044(2) -0.0164(19) -0.024(2) 0.005(2)
C(18) 0.066(3) 0.055(3) 0.054(3) -0.034(2) -0.035(2) 0.016(2)
C(19) 0.102(4) 0.051(3) 0.067(3) -0.047(3) -0.058(3) 0.016(2)
C(20) 0.130(5) 0.022(2) 0.086(4) -0.012(3) -0.073(4) -0.004(2)
C(21) 0.072(3) 0.030(2) 0.055(3) -0.005(2) -0.030(2) -0.011(2)
C(22) 0.036(2) 0.052(3) 0.064(3) -0.006(2) -0.015(2) 0.007(2)
C(23) 0.172(7) 0.076(4) 0.085(4) -0.088(5) -0.073(4) 0.039(3)
C(24) 0.113(5) 0.044(3) 0.097(5) 0.029(3) -0.021(4) -0.021(3)
C(25) 0.038(2) 0.023(2) 0.0223(19) -0.0095(16) -0.0094(16) -0.0021(16)
C(26) 0.039(2) 0.031(2) 0.031(2) -0.0178(18) -0.0085(17) -0.0030(18)
C(27) 0.073(3) 0.046(3) 0.035(2) -0.036(2) -0.009(2) 0.012(2)
C(28) 0.073(3) 0.036(2) 0.055(3) -0.023(2) -0.038(2) 0.018(2)
C(29) 0.064(3) 0.026(2) 0.055(3) -0.004(2) -0.034(2) 0.005(2)
C(30) 0.043(2) 0.026(2) 0.035(2) -0.0044(17) -0.0174(18) -0.0049(18)
C(31) 0.035(2) 0.045(2) 0.049(2) -0.020(2) 0.0034(19) -0.010(2)
C(32) 0.045(2) 0.082(4) 0.066(3) -0.032(2) 0.010(2) -0.004(3)
C(33) 0.044(2) 0.044(3) 0.064(3) 0.009(2) 0.011(2) -0.003(2)
C(34) 0.049(6) 0.039(7) 0.184(16) 0.011(5) 0.018(8) -0.011(8)
C(35) 0.035(5) 0.074(9) 0.143(13) -0.012(5) -0.017(6) 0.043(8)
C(36) 0.0219(17) 0.029(2) 0.0210(18) 0.0003(14) -0.0006(14) -0.0017(15)
C(37) 0.033(2) 0.030(2) 0.028(2) -0.0077(16) -0.0008(16) 0.0014(17)
C(38) 0.060(2) 0.037(2) 0.038(2) -0.016(2) -0.004(2) 0.005(2)
C(39) 0.056(2) 0.033(2) 0.034(2) 0.004(2) -0.004(2) 0.007(2)
C(40) 0.042(2) 0.043(2) 0.035(2) 0.006(2) -0.0113(19) 0.004(2)
C(41) 0.030(2) 0.039(2) 0.036(2) -0.0044(18) -0.0102(17) 0.0058(19)
C(42) 0.0217(16) 0.030(2) 0.0203(18) -0.0077(15) -0.0042(14) 0.0015(15)
C(43) 0.0249(18) 0.035(2) 0.028(2) -0.0036(16) -0.0037(15) 0.0013(17)
C(44) 0.0206(18) 0.059(3) 0.037(2) -0.0094(19) -0.0050(17) 0.001(2)
C(45) 0.032(2) 0.066(3) 0.042(2) -0.027(2) -0.0099(19) 0.009(2)
C(46) 0.043(2) 0.042(2) 0.037(2) -0.022(2) -0.0094(19) 0.002(2)
C(47) 0.034(2) 0.032(2) 0.028(2) -0.0109(17) -0.0069(16) -0.0021(17)
C(48) 0.0204(16) 0.025(2) 0.0202(18) -0.0053(14) 0.0028(13) -0.0018(15)
C(49) 0.0271(18) 0.027(2) 0.0226(19) -0.0038(15) -0.0015(14) -0.0030(16)
C(50) 0.031(2) 0.032(2) 0.039(2) 0.0024(17) -0.0034(18) -0.0053(19)
C(51) 0.038(2) 0.038(2) 0.028(2) 0.0007(18) 0.0113(17) -0.0101(19)
C(52) 0.048(2) 0.046(2) 0.022(2) -0.002(2) 0.0004(18) -0.0111(19)
C(53) 0.033(2) 0.038(2) 0.024(2) 0.0006(17) -0.0077(16) -0.0048(17)

loop_
_atom_type_symbol
_atom_type_description
_atom_type_scat_dispersion_real
_atom_type_scat_dispersion_imag
_atom_type_scat_source
C C 0.003 0.002
;
International Tables for Crystallography
(1992, Vol. C, Tables 4.2.6.8 and 6.1.1.4)
;
H H 0.000 0.000
;
International Tables for Crystallography
(1992, Vol. C, Table 6.1.1.4)
;
Ge Ge 0.155 1.800
;
International Tables for Crystallography
(1992, Vol. C, Tables 4.2.6.8 and 6.1.1.4)
;
S S 0.125 0.123
;
International Tables for Crystallography
(1992, Vol. C, Tables 4.2.6.8 and 6.1.1.4)
;
O O 0.011 0.006
;
International Tables for Crystallography
(1992, Vol. C, Tables 4.2.6.8 and 6.1.1.4)
;
Ru Ru -1.259 0.836
;
International Tables for Crystallography
(1992, Vol. C, Tables 4.2.6.8 and 6.1.1.4)
;
P P 0.102 0.094
;
International Tables for Crystallography
(1992, Vol. C, Tables 4.2.6.8 and 6.1.1.4)
;

loop_
_geom_angle_atom_site_label_1
_geom_angle_atom_site_label_2
_geom_angle_atom_site_label_3
_geom_angle
S(1) Ru(1) P(1) 90.64(3)
S(1) Ru(1) O(1) 79.60(6)
S(1) Ru(1) C(7) 98.83(9)
S(1) Ru(1) C(8) 133.81(11)
S(1) Ru(1) C(9) 164.59(10)
S(1) Ru(1) C(10) 136.74(9)
S(1) Ru(1) C(11) 102.71(10)
S(1) Ru(1) C(12) 86.47(9)
P(1) Ru(1) O(1) 88.90(7)
P(1) Ru(1) C(7) 170.30(9)
P(1) Ru(1) C(8) 131.95(10)
P(1) Ru(1) C(9) 103.19(11)
P(1) Ru(1) C(10) 94.41(10)
P(1) Ru(1) C(11) 112.92(11)
P(1) Ru(1) C(12) 146.94(10)
O(1) Ru(1) C(7) 90.76(11)
O(1) Ru(1) C(8) 83.79(11)
O(1) Ru(1) C(9) 107.07(11)
O(1) Ru(1) C(10) 143.31(11)
O(1) Ru(1) C(11) 157.89(13)
O(1) Ru(1) C(12) 122.73(13)
C(7) Ru(1) C(8) 38.45(13)
C(7) Ru(1) C(9) 67.68(14)
C(7) Ru(1) C(10) 80.13(14)
C(7) Ru(1) C(11) 67.13(14)
C(7) Ru(1) C(12) 37.07(12)
C(8) Ru(1) C(9) 36.90(15)
C(8) Ru(1) C(10) 67.01(14)
C(8) Ru(1) C(11) 78.90(13)
C(8) Ru(1) C(12) 67.23(12)
C(9) Ru(1) C(10) 36.72(13)
C(9) Ru(1) C(11) 65.82(13)
C(9) Ru(1) C(12) 78.23(13)
C(10) Ru(1) C(11) 36.78(15)
C(10) Ru(1) C(12) 66.69(15)
C(11) Ru(1) C(12) 36.89(15)
S(1) Ge(1) O(1) 92.54(8)
S(1) Ge(1) C(1) 108.85(10)
S(1) Ge(1) C(25) 118.46(10)
O(1) Ge(1) C(1) 107.24(13)
O(1) Ge(1) C(25) 108.48(14)
C(1) Ge(1) C(25) 117.78(16)
Ru(1) S(1) Ge(1) 76.25(2)
Ru(1) P(1) C(36) 119.57(14)
Ru(1) P(1) C(42) 111.16(12)
Ru(1) P(1) C(48) 115.94(12)
C(36) P(1) C(42) 101.66(16)
C(36) P(1) C(48) 101.93(15)
C(42) P(1) C(48) 104.65(17)
Ru(1) O(1) Ge(1) 96.73(10)
Ge(1) C(1) C(2) 118.4(3)
Ge(1) C(1) C(6) 124.3(2)
C(2) C(1) C(6) 117.3(3)
C(1) C(2) C(3) 121.3(4)
C(1) C(2) C(7) 123.0(3)
C(3) C(2) C(7) 115.5(3)
C(2) C(3) C(4) 120.2(4)
C(3) C(4) C(5) 119.3(4)
C(4) C(5) C(6) 121.4(4)
C(1) C(6) C(5) 120.5(3)
C(1) C(6) C(16) 121.6(3)
C(5) C(6) C(16) 117.9(4)
Ru(1) C(7) C(2) 126.6(2)
Ru(1) C(7) C(8) 71.5(2)
Ru(1) C(7) C(12) 73.2(2)
C(2) C(7) C(8) 120.7(3)
C(2) C(7) C(12) 120.3(3)
C(8) C(7) C(12) 119.0(3)
Ru(1) C(8) C(7) 70.04(18)
Ru(1) C(8) C(9) 72.8(2)
Ru(1) C(8) C(13) 126.0(2)
C(7) C(8) C(9) 119.5(3)
C(7) C(8) C(13) 120.9(3)
C(9) C(8) C(13) 119.5(3)
Ru(1) C(9) C(8) 70.3(2)
Ru(1) C(9) C(10) 71.7(2)
C(8) C(9) C(10) 121.2(3)
Ru(1) C(10) C(9) 71.6(2)
Ru(1) C(10) C(11) 70.8(2)
Ru(1) C(10) C(14) 133.7(2)
C(9) C(10) C(11) 118.5(3)
C(9) C(10) C(14) 121.1(3)
C(11) C(10) C(14) 120.1(3)
Ru(1) C(11) C(10) 72.4(2)
Ru(1) C(11) C(12) 72.1(2)
C(10) C(11) C(12) 121.7(3)
Ru(1) C(12) C(7) 69.7(2)
Ru(1) C(12) C(11) 71.0(2)
Ru(1) C(12) C(15) 130.4(2)
C(7) C(12) C(11) 119.9(3)
C(7) C(12) C(15) 121.6(3)
C(11) C(12) C(15) 118.5(3)
C(6) C(16) C(17) 119.6(3)
C(6) C(16) C(21) 120.9(3)
C(17) C(16) C(21) 119.5(4)
C(16) C(17) C(18) 119.7(4)
C(16) C(17) C(22) 120.4(3)
C(18) C(17) C(22) 119.9(3)
C(17) C(18) C(19) 121.4(4)
C(18) C(19) C(20) 117.7(5)
C(18) C(19) C(23) 121.5(5)
C(20) C(19) C(23) 120.8(5)
C(19) C(20) C(21) 124.4(5)
C(16) C(21) C(20) 116.6(4)
C(16) C(21) C(24) 122.2(4)
C(20) C(21) C(24) 121.2(4)
Ge(1) C(25) C(26) 122.9(2)
Ge(1) C(25) C(30) 116.8(2)
C(26) C(25) C(30) 120.1(3)
C(25) C(26) C(27) 117.4(3)
C(25) C(26) C(31) 120.5(3)
C(27) C(26) C(31) 122.1(3)
C(26) C(27) C(28) 123.0(4)
C(27) C(28) C(29) 119.3(4)
C(28) C(29) C(30) 121.2(4)
C(25) C(30) C(29) 119.0(3)
C(25) C(30) C(33) 121.7(3)
C(29) C(30) C(33) 119.3(3)
C(26) C(31) C(32) 116.5(4)
C(30) C(33) C(34) 116.8(6)
C(30) C(33) C(35) 107.6(5)
C(34) C(33) C(35) 68.5(8)
C(33) C(34) C(35) 61.4(6)
C(33) C(35) C(34) 50.1(6)
P(1) C(36) C(37) 119.0(2)
P(1) C(36) C(41) 122.3(3)
C(37) C(36) C(41) 118.6(3)
C(36) C(37) C(38) 120.3(4)
C(37) C(38) C(39) 120.4(4)
C(38) C(39) C(40) 120.1(4)
C(39) C(40) C(41) 120.0(4)
C(36) C(41) C(40) 120.6(4)
P(1) C(42) C(43) 116.4(3)
P(1) C(42) C(47) 125.3(2)
C(43) C(42) C(47) 118.3(3)
C(42) C(43) C(44) 120.3(4)
C(43) C(44) C(45) 119.9(3)
C(44) C(45) C(46) 120.7(4)
C(45) C(46) C(47) 119.8(4)
C(42) C(47) C(46) 120.9(3)
P(1) C(48) C(49) 119.9(2)
P(1) C(48) C(53) 121.3(2)
C(49) C(48) C(53) 118.8(3)
C(48) C(49) C(50) 120.3(3)
C(49) C(50) C(51) 120.5(3)
C(50) C(51) C(52) 119.4(3)
C(51) C(52) C(53) 120.4(4)
C(48) C(53) C(52) 120.6(3)
C(2) C(3) H(7) 119.7
C(4) C(3) H(7) 120.1
C(3) C(4) H(8) 120.3
C(5) C(4) H(8) 120.4
C(4) C(5) H(9) 119.5
C(6) C(5) H(9) 119.1
Ru(1) C(9) H(10) 131.4
C(8) C(9) H(10) 119.5
C(10) C(9) H(10) 119.3
Ru(1) C(11) H(11) 128.5
C(10) C(11) H(11) 119.3
C(12) C(11) H(11) 119.0
C(8) C(13) H(1) 109.6
C(8) C(13) H(12) 109.5
C(8) C(13) H(13) 109.4
H(1) C(13) H(12) 109.5
H(1) C(13) H(13) 109.5
H(12) C(13) H(13) 109.5
C(10) C(14) H(2) 109.1
C(10) C(14) H(14) 109.7
C(10) C(14) H(15) 109.7
H(2) C(14) H(14) 109.5
H(2) C(14) H(15) 109.5
H(14) C(14) H(15) 109.5
C(12) C(15) H(3) 109.7
C(12) C(15) H(16) 109.6
C(12) C(15) H(17) 109.1
H(3) C(15) H(16) 109.5
H(3) C(15) H(17) 109.5
H(16) C(15) H(17) 109.5
C(17) C(18) H(18) 119.4
C(19) C(18) H(18) 119.2
C(19) C(20) H(19) 118.2
C(21) C(20) H(19) 117.4
C(17) C(22) H(4) 109.3
C(17) C(22) H(20) 109.8
C(17) C(22) H(21) 109.2
H(4) C(22) H(20) 109.5
H(4) C(22) H(21) 109.5
H(20) C(22) H(21) 109.5
C(19) C(23) H(5) 109.0
C(19) C(23) H(22) 109.0
C(19) C(23) H(23) 110.3
H(5) C(23) H(22) 109.5
H(5) C(23) H(23) 109.5
H(22) C(23) H(23) 109.5
C(21) C(24) H(6) 110.1
C(21) C(24) H(24) 109.2
C(21) C(24) H(25) 109.1
H(6) C(24) H(24) 109.5
H(6) C(24) H(25) 109.5
H(24) C(24) H(25) 109.5
C(26) C(27) H(26) 118.6
C(28) C(27) H(26) 118.4
C(27) C(28) H(27) 120.2
C(29) C(28) H(27) 120.6
C(28) C(29) H(28) 119.5
C(30) C(29) H(28) 119.3
C(26) C(31) H(29) 107.7
C(26) C(31) H(30) 107.4
C(32) C(31) H(29) 107.8
C(32) C(31) H(30) 107.8
H(29) C(31) H(30) 109.5
C(31) C(32) H(31) 109.5
C(31) C(32) H(32) 109.4
C(31) C(32) H(33) 109.5
H(31) C(32) H(32) 109.5
H(31) C(32) H(33) 109.5
H(32) C(32) H(33) 109.5
C(36) C(37) H(34) 119.6
C(38) C(37) H(34) 120.1
C(37) C(38) H(35) 119.7
C(39) C(38) H(35) 119.9
C(38) C(39) H(36) 120.0
C(40) C(39) H(36) 119.9
C(39) C(40) H(37) 120.0
C(41) C(40) H(37) 120.0
C(36) C(41) H(38) 119.6
C(40) C(41) H(38) 119.8
C(42) C(43) H(39) 119.5
C(44) C(43) H(39) 120.1
C(43) C(44) H(40) 120.0
C(45) C(44) H(40) 120.1
C(44) C(45) H(41) 119.6
C(46) C(45) H(41) 119.7
C(45) C(46) H(42) 120.0
C(47) C(46) H(42) 120.1
C(42) C(47) H(43) 119.2
C(46) C(47) H(43) 119.8
C(48) C(49) H(44) 119.8
C(50) C(49) H(44) 120.0
C(49) C(50) H(45) 119.9
C(51) C(50) H(45) 119.7
C(50) C(51) H(46) 120.1
C(52) C(51) H(46) 120.5
C(51) C(52) H(47) 119.6
C(53) C(52) H(47) 120.0
C(48) C(53) H(48) 119.4
C(52) C(53) H(48) 120.0

loop_
_geom_bond_atom_site_label_1
_geom_bond_atom_site_label_2
_geom_bond_distance
Ru(1) S(1) 2.4371(9)
Ru(1) P(1) 2.3526(11)
Ru(1) O(1) 2.075(2)
Ru(1) C(7) 2.189(3)
Ru(1) C(8) 2.208(3)
Ru(1) C(9) 2.240(3)
Ru(1) C(10) 2.242(3)
Ru(1) C(11) 2.220(3)
Ru(1) C(12) 2.234(3)
Ge(1) S(1) 2.2220(10)
Ge(1) O(1) 1.770(2)
Ge(1) C(1) 2.013(3)
Ge(1) C(25) 1.978(3)
P(1) C(36) 1.840(3)
P(1) C(42) 1.832(3)
P(1) C(48) 1.834(3)
C(1) C(2) 1.410(5)
C(1) C(6) 1.413(6)
C(2) C(3) 1.392(5)
C(2) C(7) 1.499(5)
C(3) C(4) 1.397(7)
C(4) C(5) 1.371(6)
C(5) C(6) 1.395(6)
C(6) C(16) 1.485(5)
C(7) C(8) 1.448(5)
C(7) C(12) 1.406(4)
C(8) C(9) 1.408(6)
C(8) C(13) 1.497(5)
C(9) C(10) 1.412(5)
C(10) C(11) 1.408(5)
C(10) C(14) 1.491(6)
C(11) C(12) 1.409(6)
C(12) C(15) 1.514(5)
C(16) C(17) 1.403(5)
C(16) C(21) 1.395(6)
C(17) C(18) 1.389(7)
C(17) C(22) 1.517(6)
C(18) C(19) 1.381(7)
C(19) C(20) 1.333(9)
C(19) C(23) 1.507(9)
C(20) C(21) 1.421(8)
C(21) C(24) 1.500(7)
C(25) C(26) 1.417(5)
C(25) C(30) 1.407(5)
C(26) C(27) 1.401(6)
C(26) C(31) 1.505(5)
C(27) C(28) 1.359(6)
C(28) C(29) 1.379(6)
C(29) C(30) 1.400(6)
C(30) C(33) 1.512(6)
C(31) C(32) 1.547(6)
C(33) C(34) 1.456(11)
C(33) C(35) 1.667(15)
C(34) C(35) 1.77(2)
C(36) C(37) 1.398(5)
C(36) C(41) 1.396(5)
C(37) C(38) 1.385(5)
C(38) C(39) 1.376(7)
C(39) C(40) 1.385(7)
C(40) C(41) 1.384(6)
C(42) C(43) 1.403(4)
C(42) C(47) 1.385(6)
C(43) C(44) 1.392(5)
C(44) C(45) 1.375(7)
C(45) C(46) 1.366(5)
C(46) C(47) 1.396(6)
C(48) C(49) 1.389(4)
C(48) C(53) 1.389(5)
C(49) C(50) 1.387(5)
C(50) C(51) 1.377(6)
C(51) C(52) 1.386(6)
C(52) C(53) 1.377(5)
C(3) H(7) 0.970
C(4) H(8) 0.970
C(5) H(9) 0.970
C(9) H(10) 0.970
C(11) H(11) 0.970
C(13) H(1) 0.970
C(13) H(12) 0.970
C(13) H(13) 0.970
C(14) H(2) 0.970
C(14) H(14) 0.970
C(14) H(15) 0.970
C(15) H(3) 0.970
C(15) H(16) 0.970
C(15) H(17) 0.970
C(18) H(18) 0.970
C(20) H(19) 0.970
C(22) H(4) 0.970
C(22) H(20) 0.970
C(22) H(21) 0.970
C(23) H(5) 0.970
C(23) H(22) 0.970
C(23) H(23) 0.970
C(24) H(6) 0.970
C(24) H(24) 0.970
C(24) H(25) 0.970
C(27) H(26) 0.970
C(28) H(27) 0.970
C(29) H(28) 0.970
C(31) H(29) 0.970
C(31) H(30) 0.970
C(32) H(31) 0.970
C(32) H(32) 0.970
C(32) H(33) 0.970
C(37) H(34) 0.970
C(38) H(35) 0.970
C(39) H(36) 0.970
C(40) H(37) 0.970
C(41) H(38) 0.970
C(43) H(39) 0.970
C(44) H(40) 0.970
C(45) H(41) 0.970
C(46) H(42) 0.970
C(47) H(43) 0.970
C(49) H(44) 0.970
C(50) H(45) 0.970
C(51) H(46) 0.970
C(52) H(47) 0.970
C(53) H(48) 0.970

loop_
_geom_contact_atom_site_label_1
_geom_contact_atom_site_label_2
_geom_contact_distance
_geom_contact_site_symmetry_2
C(8) C(9) 3.545(4) 55602
C(9) C(8) 3.545(4) 55602
C(39) C(39) 3.558(6) 56502
C(45) C(52) 3.554(6) 55502
C(52) C(45) 3.554(6) 55502
S(1) H(40) 3.030 65501
S(1) H(46) 3.319 65502
S(1) H(47) 3.425 65502
C(3) H(10) 3.208 55602
C(3) H(14) 3.178 55602
C(3) H(15) 3.555 55602
C(3) H(17) 3.307 65602
C(4) H(3) 3.418 65602
C(4) H(5) 3.279 66602
C(4) H(14) 3.537 55602
C(4) H(17) 3.245 65602
C(4) H(23) 3.594 66602
C(5) H(5) 3.555 66602
C(7) H(10) 3.584 55602
C(9) H(1) 3.594 55602
C(9) H(7) 3.016 55602
C(9) H(12) 3.440 55602
C(10) H(1) 3.381 55602
C(10) H(7) 3.507 55602
C(10) H(12) 3.193 55602
C(11) H(1) 3.322 55602
C(11) H(19) 3.169 54501
C(12) H(1) 3.509 55602
C(13) H(4) 3.320 45501
C(13) H(6) 3.260 56602
C(13) H(14) 3.385 55602
C(13) H(25) 3.540 56602
C(14) H(6) 3.259 54501
C(14) H(7) 3.249 55602
C(14) H(12) 3.246 55602
C(14) H(19) 3.435 54501
C(14) H(28) 3.166 54501
C(15) H(16) 3.337 65602
C(15) H(17) 3.205 65602
C(15) H(40) 3.412 65501
C(18) H(9) 3.177 66602
C(19) H(9) 2.855 66602
C(20) H(9) 3.056 66602
C(20) H(11) 3.285 56501
C(22) H(1) 3.413 65501
C(22) H(39) 3.595 65501
C(22) H(40) 3.283 65501
C(23) H(8) 3.059 66602
C(23) H(9) 3.317 66602
C(23) H(41) 3.334 66501
C(23) H(45) 3.080 56501
C(24) H(12) 3.355 56602
C(24) H(14) 3.482 56501
C(27) H(31) 3.109 66502
C(28) H(2) 3.486 56501
C(28) H(31) 3.118 66502
C(28) H(37) 3.178 56502
C(29) H(2) 3.083 56501
C(29) H(37) 3.184 56502
C(31) H(46) 3.421 65502
C(32) H(35) 3.277 66502
C(32) H(37) 3.509 65501
C(34) H(5) 3.119 45501
C(34) H(8) 3.297 56602
C(34) H(14) 3.429 56501
C(34) H(18) 3.415 45501
C(35) H(5) 3.514 45501
C(35) H(18) 2.731 45501
C(35) H(36) 3.547 56502
C(37) H(46) 2.834 65502
C(38) H(33) 3.428 66502
C(38) H(46) 3.328 65502
C(39) H(36) 3.058 56502
C(39) H(42) 3.362 55502
C(40) H(32) 3.247 45501
C(40) H(36) 3.577 56502
C(40) H(42) 2.953 55502
C(40) H(43) 3.406 55502
C(41) H(32) 3.306 45501
C(41) H(42) 3.300 55502
C(41) H(43) 3.449 55502
C(43) H(47) 3.467 55502
C(44) H(3) 3.336 45501
C(44) H(7) 3.559 55602
C(44) H(21) 3.352 45501
C(44) H(47) 2.894 55502
C(45) H(3) 3.358 45501
C(45) H(8) 3.248 55602
C(45) H(23) 3.585 44501
C(45) H(45) 3.572 45501
C(45) H(47) 2.849 55502
C(45) H(48) 3.424 55502
C(46) H(47) 3.371 55502
C(46) H(48) 2.941 55502
C(47) H(28) 3.567 54501
C(47) H(48) 3.159 55502
C(49) H(23) 3.518 54501
C(49) H(27) 3.373 54501
C(49) H(41) 3.572 65501
C(50) H(22) 3.269 54501
C(50) H(23) 3.414 54501
C(50) H(27) 3.090 54501
C(50) H(41) 3.524 65501
C(51) H(27) 3.106 54501
C(51) H(30) 3.155 65502
C(51) H(34) 3.325 65502
C(52) H(27) 3.395 54501
C(52) H(30) 3.420 65502
C(52) H(38) 3.584 55502
C(53) H(38) 3.546 55502
H(1) C(9) 3.594 55602
H(1) C(10) 3.381 55602
H(1) C(11) 3.322 55602
H(1) C(12) 3.509 55602
H(1) C(22) 3.413 45501
H(1) H(4) 2.844 45501
H(1) H(6) 3.280 56602
H(1) H(14) 3.513 55602
H(1) H(20) 3.103 45501
H(1) H(25) 3.511 56602
H(2) C(28) 3.486 54501
H(2) C(29) 3.083 54501
H(2) H(6) 3.231 54501
H(2) H(19) 2.858 54501
H(2) H(27) 3.375 54501
H(2) H(28) 2.629 54501
H(3) C(4) 3.418 65602
H(3) C(44) 3.336 65501
H(3) C(45) 3.358 65501
H(3) H(7) 3.523 65602
H(3) H(8) 3.183 65602
H(3) H(23) 3.426 54501
H(3) H(40) 2.758 65501
H(3) H(41) 2.791 65501
H(4) C(13) 3.320 65501
H(4) H(1) 2.844 65501
H(4) H(13) 2.899 65501
H(4) H(25) 3.410 66602
H(4) H(39) 2.989 65501
H(4) H(40) 3.335 65501
H(5) C(4) 3.279 66602
H(5) C(5) 3.555 66602
H(5) C(34) 3.119 65501
H(5) C(35) 3.514 65501
H(5) H(8) 2.492 66602
H(5) H(9) 3.064 66602
H(5) H(41) 3.178 66501
H(5) H(42) 3.122 66501
H(5) H(45) 3.499 56501
H(6) C(13) 3.260 56602
H(6) C(14) 3.259 56501
H(6) H(1) 3.280 56602
H(6) H(2) 3.231 56501
H(6) H(12) 2.636 56602
H(6) H(13) 3.378 56602
H(6) H(14) 2.532 56501
H(7) C(9) 3.016 55602
H(7) C(10) 3.507 55602
H(7) C(14) 3.249 55602
H(7) C(44) 3.559 55602
H(7) H(3) 3.523 65602
H(7) H(10) 2.289 55602
H(7) H(14) 2.913 55602
H(7) H(15) 2.970 55602
H(7) H(17) 3.499 65602
H(7) H(40) 3.587 55602
H(8) C(23) 3.059 66602
H(8) C(34) 3.297 56602
H(8) C(45) 3.248 55602
H(8) H(3) 3.183 65602
H(8) H(5) 2.492 66602
H(8) H(14) 3.503 55602
H(8) H(15) 3.446 55602
H(8) H(17) 3.454 65602
H(8) H(23) 2.868 66602
H(8) H(41) 3.009 55602
H(9) C(18) 3.177 66602
H(9) C(19) 2.855 66602
H(9) C(20) 3.056 66602
H(9) C(23) 3.317 66602
H(9) H(5) 3.064 66602
H(9) H(18) 3.511 66602
H(9) H(19) 3.353 66602
H(9) H(23) 3.420 66602
H(10) C(3) 3.208 55602
H(10) C(7) 3.584 55602
H(10) H(7) 2.289 55602
H(10) H(12) 3.586 55602
H(11) C(20) 3.285 54501
H(11) H(19) 2.339 54501
H(11) H(23) 2.825 54501
H(12) C(9) 3.440 55602
H(12) C(10) 3.193 55602
H(12) C(14) 3.246 55602
H(12) C(24) 3.355 56602
H(12) H(6) 2.636 56602
H(12) H(10) 3.586 55602
H(12) H(14) 2.515 55602
H(12) H(25) 3.279 56602
H(13) H(4) 2.899 45501
H(13) H(6) 3.378 56602
H(13) H(25) 3.252 56602
H(14) C(3) 3.178 55602
H(14) C(4) 3.537 55602
H(14) C(13) 3.385 55602
H(14) C(24) 3.482 54501
H(14) C(34) 3.429 54501
H(14) H(1) 3.513 55602
H(14) H(6) 2.532 54501
H(14) H(7) 2.913 55602
H(14) H(8) 3.503 55602
H(14) H(12) 2.515 55602
H(14) H(19) 3.358 54501
H(14) H(28) 3.229 54501
H(15) C(3) 3.555 55602
H(15) H(7) 2.970 55602
H(15) H(8) 3.446 55602
H(15) H(28) 3.142 54501
H(16) C(15) 3.337 65602
H(16) H(16) 3.198 65602
H(16) H(17) 2.618 65602
H(16) H(40) 3.182 65501
H(17) C(3) 3.307 65602
H(17) C(4) 3.245 65602
H(17) C(15) 3.205 65602
H(17) H(7) 3.499 65602
H(17) H(8) 3.454 65602
H(17) H(16) 2.618 65602
H(17) H(17) 2.916 65602
H(17) H(20) 3.067 65602
H(18) C(34) 3.415 65501
H(18) C(35) 2.731 65501
H(18) H(9) 3.511 66602
H(19) C(11) 3.169 56501
H(19) C(14) 3.435 56501
H(19) H(2) 2.858 56501
H(19) H(9) 3.353 66602
H(19) H(11) 2.339 56501
H(19) H(14) 3.358 56501
H(20) H(1) 3.103 65501
H(20) H(17) 3.067 65602
H(21) C(44) 3.352 65501
H(21) H(39) 3.317 65501
H(21) H(40) 2.506 65501
H(22) C(50) 3.269 56501
H(22) H(45) 2.546 56501
H(23) C(4) 3.594 66602
H(23) C(45) 3.585 66501
H(23) C(49) 3.518 56501
H(23) C(50) 3.414 56501
H(23) H(3) 3.426 56501
H(23) H(8) 2.868 66602
H(23) H(9) 3.420 66602
H(23) H(11) 2.825 56501
H(23) H(41) 2.747 66501
H(23) H(44) 2.999 56501
H(23) H(45) 2.803 56501
H(24) H(24) 3.422 56602
H(25) C(13) 3.540 56602
H(25) H(1) 3.511 56602
H(25) H(4) 3.410 66602
H(25) H(12) 3.279 56602
H(25) H(13) 3.252 56602
H(26) H(26) 3.398 66502
H(26) H(31) 2.831 66502
H(26) H(35) 3.140 66502
H(27) C(49) 3.373 56501
H(27) C(50) 3.090 56501
H(27) C(51) 3.106 56501
H(27) C(52) 3.395 56501
H(27) H(2) 3.375 56501
H(27) H(31) 2.875 66502
H(27) H(37) 2.920 56502
H(27) H(43) 3.207 56501
H(27) H(45) 3.447 56501
H(27) H(46) 3.469 56501
H(28) C(14) 3.166 56501
H(28) C(47) 3.567 56501
H(28) H(2) 2.629 56501
H(28) H(14) 3.229 56501
H(28) H(15) 3.142 56501
H(28) H(37) 2.906 56502
H(28) H(42) 3.403 56501
H(28) H(43) 3.134 56501
H(29) H(40) 3.379 65501
H(30) C(51) 3.155 65502
H(30) C(52) 3.420 65502
H(30) H(46) 2.471 65502
H(30) H(47) 2.992 65502
H(31) C(27) 3.109 66502
H(31) C(28) 3.118 66502
H(31) H(26) 2.831 66502
H(31) H(27) 2.875 66502
H(31) H(35) 2.984 66502
H(31) H(37) 3.058 65501
H(31) H(46) 3.537 65502
H(32) C(40) 3.247 65501
H(32) C(41) 3.306 65501
H(32) H(36) 3.549 66502
H(32) H(37) 3.109 65501
H(32) H(38) 3.207 65501
H(32) H(39) 3.495 65501
H(33) C(38) 3.428 66502
H(33) H(35) 2.733 66502
H(33) H(36) 3.104 66502
H(34) C(51) 3.325 65502
H(34) H(46) 2.384 65502
H(35) C(32) 3.277 66502
H(35) H(26) 3.140 66502
H(35) H(31) 2.984 66502
H(35) H(33) 2.733 66502
H(35) H(46) 3.294 65502
H(36) C(35) 3.547 56502
H(36) C(39) 3.058 56502
H(36) C(40) 3.577 56502
H(36) H(32) 3.549 66502
H(36) H(33) 3.104 66502
H(36) H(36) 2.816 56502
H(37) C(28) 3.178 56502
H(37) C(29) 3.184 56502
H(37) C(32) 3.509 45501
H(37) H(27) 2.920 56502
H(37) H(28) 2.906 56502
H(37) H(31) 3.058 45501
H(37) H(32) 3.109 45501
H(37) H(42) 3.002 55502
H(37) H(43) 2.988 55502
H(38) C(52) 3.584 55502
H(38) C(53) 3.546 55502
H(38) H(32) 3.207 45501
H(38) H(42) 3.567 55502
H(38) H(43) 3.071 55502
H(38) H(47) 3.207 55502
H(38) H(48) 3.143 55502
H(39) C(22) 3.595 45501
H(39) H(4) 2.989 45501
H(39) H(21) 3.317 45501
H(39) H(32) 3.495 45501
H(40) S(1) 3.030 45501
H(40) C(15) 3.412 45501
H(40) C(22) 3.283 45501
H(40) H(3) 2.758 45501
H(40) H(4) 3.335 45501
H(40) H(7) 3.587 55602
H(40) H(16) 3.182 45501
H(40) H(21) 2.506 45501
H(40) H(29) 3.379 45501
H(40) H(47) 3.099 55502
H(41) C(23) 3.334 44501
H(41) C(49) 3.572 45501
H(41) C(50) 3.524 45501
H(41) H(3) 2.791 45501
H(41) H(5) 3.178 44501
H(41) H(8) 3.009 55602
H(41) H(23) 2.747 44501
H(41) H(44) 3.028 45501
H(41) H(45) 2.912 45501
H(41) H(47) 3.038 55502
H(42) C(39) 3.362 55502
H(42) C(40) 2.953 55502
H(42) C(41) 3.300 55502
H(42) H(5) 3.122 44501
H(42) H(28) 3.403 54501
H(42) H(37) 3.002 55502
H(42) H(38) 3.567 55502
H(42) H(45) 3.308 45501
H(42) H(48) 3.027 55502
H(43) C(40) 3.406 55502
H(43) C(41) 3.449 55502
H(43) H(27) 3.207 54501
H(43) H(28) 3.134 54501
H(43) H(37) 2.988 55502
H(43) H(38) 3.071 55502
H(43) H(48) 3.378 55502
H(44) H(23) 2.999 54501
H(44) H(41) 3.028 65501
H(45) C(23) 3.080 54501
H(45) C(45) 3.572 65501
H(45) H(5) 3.499 54501
H(45) H(22) 2.546 54501
H(45) H(23) 2.803 54501
H(45) H(27) 3.447 54501
H(45) H(41) 2.912 65501
H(45) H(42) 3.308 65501
H(46) S(1) 3.319 65502
H(46) C(31) 3.421 65502
H(46) C(37) 2.834 65502
H(46) C(38) 3.328 65502
H(46) H(27) 3.469 54501
H(46) H(30) 2.471 65502
H(46) H(31) 3.537 65502
H(46) H(34) 2.384 65502
H(46) H(35) 3.294 65502
H(47) S(1) 3.425 65502
H(47) C(43) 3.467 55502
H(47) C(44) 2.894 55502
H(47) C(45) 2.849 55502
H(47) C(46) 3.371 55502
H(47) H(30) 2.992 65502
H(47) H(38) 3.207 55502
H(47) H(40) 3.099 55502
H(47) H(41) 3.038 55502
H(48) C(45) 3.424 55502
H(48) C(46) 2.941 55502
H(48) C(47) 3.159 55502
H(48) H(38) 3.143 55502
H(48) H(42) 3.027 55502
H(48) H(43) 3.378 55502

loop_
_geom_torsion_atom_site_label_1
_geom_torsion_atom_site_label_2
_geom_torsion_atom_site_label_3
_geom_torsion_atom_site_label_4
_geom_torsion
S(1) Ru(1) P(1) C(36) -65.88(12)
S(1) Ru(1) P(1) C(42) 176.16(12)
S(1) Ru(1) P(1) C(48) 56.83(14)
P(1) Ru(1) S(1) Ge(1) 112.83(3)
S(1) Ru(1) O(1) Ge(1) -30.04(8)
O(1) Ru(1) S(1) Ge(1) 24.07(7)
S(1) Ru(1) C(7) C(2) 43.6(2)
S(1) Ru(1) C(7) C(8) 158.59(19)
S(1) Ru(1) C(7) C(12) -72.0(2)
C(7) Ru(1) S(1) Ge(1) -65.08(9)
S(1) Ru(1) C(8) C(7) -30.0(2)
S(1) Ru(1) C(8) C(9) -161.31(17)
S(1) Ru(1) C(8) C(13) 84.4(3)
C(8) Ru(1) S(1) Ge(1) -46.75(13)
S(1) Ru(1) C(9) C(8) 60.5(4)
S(1) Ru(1) C(9) C(10) -73.8(4)
C(9) Ru(1) S(1) Ge(1) -93.1(3)
S(1) Ru(1) C(10) C(9) 158.14(19)
S(1) Ru(1) C(10) C(11) 27.7(2)
S(1) Ru(1) C(10) C(14) -86.0(4)
C(10) Ru(1) S(1) Ge(1) -150.03(15)
S(1) Ru(1) C(11) C(10) -160.97(19)
S(1) Ru(1) C(11) C(12) 66.07(19)
C(11) Ru(1) S(1) Ge(1) -133.48(11)
S(1) Ru(1) C(12) C(7) 109.7(2)
S(1) Ru(1) C(12) C(11) -116.70(19)
S(1) Ru(1) C(12) C(15) -5.0(3)
C(12) Ru(1) S(1) Ge(1) -100.13(10)
P(1) Ru(1) O(1) Ge(1) -120.90(9)
O(1) Ru(1) P(1) C(36) 13.71(13)
O(1) Ru(1) P(1) C(42) -104.25(14)
O(1) Ru(1) P(1) C(48) 136.41(15)
P(1) Ru(1) C(8) C(7) 177.99(16)
P(1) Ru(1) C(8) C(9) 46.7(2)
P(1) Ru(1) C(8) C(13) -67.7(4)
C(8) Ru(1) P(1) C(36) 94.33(18)
C(8) Ru(1) P(1) C(42) -23.62(19)
C(8) Ru(1) P(1) C(48) -142.96(19)
P(1) Ru(1) C(9) C(8) -146.25(18)
P(1) Ru(1) C(9) C(10) 79.5(2)
C(9) Ru(1) P(1) C(36) 120.98(15)
C(9) Ru(1) P(1) C(42) 3.03(16)
C(9) Ru(1) P(1) C(48) -116.31(16)
P(1) Ru(1) C(10) C(9) -106.2(2)
P(1) Ru(1) C(10) C(11) 123.3(2)
P(1) Ru(1) C(10) C(14) 9.6(3)
C(10) Ru(1) P(1) C(36) 157.12(15)
C(10) Ru(1) P(1) C(42) 39.16(15)
C(10) Ru(1) P(1) C(48) -80.17(16)
P(1) Ru(1) C(11) C(10) -64.8(2)
P(1) Ru(1) C(11) C(12) 162.26(16)
C(11) Ru(1) P(1) C(36) -169.98(16)
C(11) Ru(1) P(1) C(42) 72.07(16)
C(11) Ru(1) P(1) C(48) -47.27(17)
P(1) Ru(1) C(12) C(7) -164.56(17)
P(1) Ru(1) C(12) C(11) -31.0(2)
P(1) Ru(1) C(12) C(15) 80.7(4)
C(12) Ru(1) P(1) C(36) -150.4(2)
C(12) Ru(1) P(1) C(42) 91.6(2)
C(12) Ru(1) P(1) C(48) -27.7(2)
O(1) Ru(1) C(7) C(2) -36.0(2)
O(1) Ru(1) C(7) C(8) 79.0(2)
O(1) Ru(1) C(7) C(12) -151.6(2)
C(7) Ru(1) O(1) Ge(1) 68.80(12)
O(1) Ru(1) C(8) C(7) -99.1(2)
O(1) Ru(1) C(8) C(9) 129.5(2)
O(1) Ru(1) C(8) C(13) 15.2(3)
C(8) Ru(1) O(1) Ge(1) 106.68(13)
O(1) Ru(1) C(9) C(8) -53.3(2)
O(1) Ru(1) C(9) C(10) 172.5(2)
C(9) Ru(1) O(1) Ge(1) 135.64(13)
O(1) Ru(1) C(10) C(9) -12.1(3)
O(1) Ru(1) C(10) C(11) -142.6(2)
O(1) Ru(1) C(10) C(14) 103.7(3)
C(10) Ru(1) O(1) Ge(1) 143.19(18)
O(1) Ru(1) C(11) C(10) 105.4(3)
O(1) Ru(1) C(11) C(12) -27.6(4)
C(11) Ru(1) O(1) Ge(1) 68.2(3)
O(1) Ru(1) C(12) C(7) 34.4(2)
O(1) Ru(1) C(12) C(11) 168.05(18)
O(1) Ru(1) C(12) C(15) -80.3(3)
C(12) Ru(1) O(1) Ge(1) 48.87(15)
C(7) Ru(1) C(8) C(9) -131.3(3)
C(7) Ru(1) C(8) C(13) 114.3(4)
C(8) Ru(1) C(7) C(2) -115.0(3)
C(8) Ru(1) C(7) C(12) 129.4(3)
C(7) Ru(1) C(9) C(8) 30.3(2)
C(7) Ru(1) C(9) C(10) -103.9(2)
C(9) Ru(1) C(7) C(2) -144.1(3)
C(9) Ru(1) C(7) C(8) -29.2(2)
C(9) Ru(1) C(7) C(12) 100.2(2)
C(7) Ru(1) C(10) C(9) 65.7(2)
C(7) Ru(1) C(10) C(11) -64.8(2)
C(7) Ru(1) C(10) C(14) -178.5(4)
C(10) Ru(1) C(7) C(2) 179.8(2)
C(10) Ru(1) C(7) C(8) -65.3(2)
C(10) Ru(1) C(7) C(12) 64.1(2)
C(7) Ru(1) C(11) C(10) 104.7(2)
C(7) Ru(1) C(11) C(12) -28.27(19)
C(11) Ru(1) C(7) C(2) 143.8(3)
C(11) Ru(1) C(7) C(8) -101.3(2)
C(11) Ru(1) C(7) C(12) 28.1(2)
C(7) Ru(1) C(12) C(11) 133.6(3)
C(7) Ru(1) C(12) C(15) -114.7(4)
C(12) Ru(1) C(7) C(2) 115.6(3)
C(12) Ru(1) C(7) C(8) -129.4(3)
C(8) Ru(1) C(9) C(10) -134.2(3)
C(9) Ru(1) C(8) C(7) 131.3(3)
C(9) Ru(1) C(8) C(13) -114.3(4)
C(8) Ru(1) C(10) C(9) 27.9(2)
C(8) Ru(1) C(10) C(11) -102.6(2)
C(8) Ru(1) C(10) C(14) 143.7(4)
C(10) Ru(1) C(8) C(7) 103.6(2)
C(10) Ru(1) C(8) C(9) -27.7(2)
C(10) Ru(1) C(8) C(13) -142.1(3)
C(8) Ru(1) C(11) C(10) 66.3(2)
C(8) Ru(1) C(11) C(12) -66.7(2)
C(11) Ru(1) C(8) C(7) 67.0(2)
C(11) Ru(1) C(8) C(9) -64.3(2)
C(11) Ru(1) C(8) C(13) -178.6(3)
C(8) Ru(1) C(12) C(7) -31.4(2)
C(8) Ru(1) C(12) C(11) 102.2(2)
C(8) Ru(1) C(12) C(15) -146.1(4)
C(12) Ru(1) C(8) C(7) 30.3(2)
C(12) Ru(1) C(8) C(9) -101.0(2)
C(12) Ru(1) C(8) C(13) 144.7(4)
C(9) Ru(1) C(10) C(11) -130.5(3)
C(9) Ru(1) C(10) C(14) 115.8(4)
C(10) Ru(1) C(9) C(8) 134.2(3)
C(9) Ru(1) C(11) C(10) 29.9(2)
C(9) Ru(1) C(11) C(12) -103.1(2)
C(11) Ru(1) C(9) C(8) 104.3(2)
C(11) Ru(1) C(9) C(10) -29.9(2)
C(9) Ru(1) C(12) C(7) -68.4(2)
C(9) Ru(1) C(12) C(11) 65.2(2)
C(9) Ru(1) C(12) C(15) 176.9(4)
C(12) Ru(1) C(9) C(8) 67.6(2)
C(12) Ru(1) C(9) C(10) -66.6(2)
C(10) Ru(1) C(11) C(12) -133.0(3)
C(11) Ru(1) C(10) C(9) 130.5(3)
C(11) Ru(1) C(10) C(14) -113.7(4)
C(10) Ru(1) C(12) C(7) -105.1(2)
C(10) Ru(1) C(12) C(11) 28.5(2)
C(10) Ru(1) C(12) C(15) 140.2(4)
C(12) Ru(1) C(10) C(9) 101.9(2)
C(12) Ru(1) C(10) C(11) -28.6(2)
C(12) Ru(1) C(10) C(14) -142.3(4)
C(11) Ru(1) C(12) C(7) -133.6(3)
C(11) Ru(1) C(12) C(15) 111.7(4)
C(12) Ru(1) C(11) C(10) 133.0(3)
S(1) Ge(1) O(1) Ru(1) 32.73(8)
O(1) Ge(1) S(1) Ru(1) -28.08(8)
S(1) Ge(1) C(1) C(2) -61.0(2)
S(1) Ge(1) C(1) C(6) 120.8(2)
C(1) Ge(1) S(1) Ru(1) 81.11(11)
S(1) Ge(1) C(25) C(26) -24.8(4)
S(1) Ge(1) C(25) C(30) 149.8(2)
C(25) Ge(1) S(1) Ru(1) -140.72(14)
O(1) Ge(1) C(1) C(2) 37.9(2)
O(1) Ge(1) C(1) C(6) -140.3(2)
C(1) Ge(1) O(1) Ru(1) -77.90(14)
O(1) Ge(1) C(25) C(26) -128.4(3)
O(1) Ge(1) C(25) C(30) 46.3(3)
C(25) Ge(1) O(1) Ru(1) 153.91(12)
C(1) Ge(1) C(25) C(26) 109.6(3)
C(1) Ge(1) C(25) C(30) -75.7(3)
C(25) Ge(1) C(1) C(2) 160.5(2)
C(25) Ge(1) C(1) C(6) -17.7(3)
Ru(1) P(1) C(36) C(37) 45.8(3)
Ru(1) P(1) C(36) C(41) -137.2(2)
Ru(1) P(1) C(42) C(43) 57.1(3)
Ru(1) P(1) C(42) C(47) -118.8(3)
Ru(1) P(1) C(48) C(49) -0.1(2)
Ru(1) P(1) C(48) C(53) -177.4(2)
C(36) P(1) C(42) C(43) -71.2(3)
C(36) P(1) C(42) C(47) 112.9(3)
C(42) P(1) C(36) C(37) 168.6(2)
C(42) P(1) C(36) C(41) -14.4(3)
C(36) P(1) C(48) C(49) 131.5(3)
C(36) P(1) C(48) C(53) -45.8(3)
C(48) P(1) C(36) C(37) -83.5(3)
C(48) P(1) C(36) C(41) 93.5(3)
C(42) P(1) C(48) C(49) -122.9(3)
C(42) P(1) C(48) C(53) 59.8(3)
C(48) P(1) C(42) C(43) -177.0(2)
C(48) P(1) C(42) C(47) 7.1(3)
Ge(1) C(1) C(2) C(3) -177.5(2)
Ge(1) C(1) C(2) C(7) 8.1(4)
Ge(1) C(1) C(6) C(5) 176.1(2)
Ge(1) C(1) C(6) C(16) -8.1(4)
C(2) C(1) C(6) C(5) -2.1(5)
C(2) C(1) C(6) C(16) 173.7(3)
C(6) C(1) C(2) C(3) 0.8(5)
C(6) C(1) C(2) C(7) -173.6(3)
C(1) C(2) C(3) C(4) 1.7(5)
C(1) C(2) C(7) Ru(1) -4.5(4)
C(1) C(2) C(7) C(8) -93.4(4)
C(1) C(2) C(7) C(12) 86.5(4)
C(3) C(2) C(7) Ru(1) -179.2(2)
C(3) C(2) C(7) C(8) 91.9(4)
C(3) C(2) C(7) C(12) -88.2(4)
C(7) C(2) C(3) C(4) 176.5(3)
C(2) C(3) C(4) C(5) -2.9(6)
C(3) C(4) C(5) C(6) 1.7(6)
C(4) C(5) C(6) C(1) 0.9(5)
C(4) C(5) C(6) C(16) -175.1(3)
C(1) C(6) C(16) C(17) -75.2(5)
C(1) C(6) C(16) C(21) 107.3(5)
C(5) C(6) C(16) C(17) 100.7(5)
C(5) C(6) C(16) C(21) -76.8(5)
Ru(1) C(7) C(8) C(9) 55.5(2)
Ru(1) C(7) C(8) C(13) -120.8(3)
Ru(1) C(7) C(12) C(11) -52.2(3)
Ru(1) C(7) C(12) C(15) 125.7(3)
C(2) C(7) C(8) Ru(1) 122.2(3)
C(2) C(7) C(8) C(9) 177.7(3)
C(2) C(7) C(8) C(13) 1.4(4)
C(2) C(7) C(12) Ru(1) -123.0(3)
C(2) C(7) C(12) C(11) -175.2(3)
C(2) C(7) C(12) C(15) 2.7(5)
C(8) C(7) C(12) Ru(1) 56.9(2)
C(8) C(7) C(12) C(11) 4.7(4)
C(8) C(7) C(12) C(15) -177.4(3)
C(12) C(7) C(8) Ru(1) -57.8(2)
C(12) C(7) C(8) C(9) -2.3(4)
C(12) C(7) C(8) C(13) -178.5(3)
Ru(1) C(8) C(9) C(10) 52.7(3)
C(7) C(8) C(9) Ru(1) -54.2(2)
C(7) C(8) C(9) C(10) -1.5(5)
C(13) C(8) C(9) Ru(1) 122.1(3)
C(13) C(8) C(9) C(10) 174.8(3)
Ru(1) C(9) C(10) C(11) 54.8(3)
Ru(1) C(9) C(10) C(14) -130.5(3)
C(8) C(9) C(10) Ru(1) -52.0(3)
C(8) C(9) C(10) C(11) 2.8(5)
C(8) C(9) C(10) C(14) 177.5(3)
Ru(1) C(10) C(11) C(12) 54.9(3)
C(9) C(10) C(11) Ru(1) -55.2(3)
C(9) C(10) C(11) C(12) -0.3(5)
C(14) C(10) C(11) Ru(1) 130.0(3)
C(14) C(10) C(11) C(12) -175.0(3)
Ru(1) C(11) C(12) C(7) 51.6(2)
Ru(1) C(11) C(12) C(15) -126.4(3)
C(10) C(11) C(12) Ru(1) -55.1(3)
C(10) C(11) C(12) C(7) -3.5(5)
C(10) C(11) C(12) C(15) 178.5(3)
C(6) C(16) C(17) C(18) 176.9(4)
C(6) C(16) C(17) C(22) -5.5(7)
C(6) C(16) C(21) C(20) -175.0(5)
C(6) C(16) C(21) C(24) 5.9(8)
C(17) C(16) C(21) C(20) 7.4(8)
C(17) C(16) C(21) C(24) -171.7(5)
C(21) C(16) C(17) C(18) -5.5(7)
C(21) C(16) C(17) C(22) 172.1(5)
C(16) C(17) C(18) C(19) -1.2(8)
C(22) C(17) C(18) C(19) -178.8(5)
C(17) C(18) C(19) C(20) 5.6(10)
C(17) C(18) C(19) C(23) -174.6(6)
C(18) C(19) C(20) C(21) -3.4(11)
C(23) C(19) C(20) C(21) 176.8(7)
C(19) C(20) C(21) C(16) -3.1(10)
C(19) C(20) C(21) C(24) 176.0(7)
Ge(1) C(25) C(26) C(27) 173.7(3)
Ge(1) C(25) C(26) C(31) -5.2(6)
Ge(1) C(25) C(30) C(29) -173.7(3)
Ge(1) C(25) C(30) C(33) 5.4(6)
C(26) C(25) C(30) C(29) 1.1(6)
C(26) C(25) C(30) C(33) -179.8(4)
C(30) C(25) C(26) C(27) -0.8(6)
C(30) C(25) C(26) C(31) -179.7(4)
C(25) C(26) C(27) C(28) 1.0(8)
C(25) C(26) C(31) C(32) -168.8(4)
C(27) C(26) C(31) C(32) 12.4(7)
C(31) C(26) C(27) C(28) 179.9(3)
C(26) C(27) C(28) C(29) -1.6(9)
C(27) C(28) C(29) C(30) 1.9(8)
C(28) C(29) C(30) C(25) -1.6(8)
C(28) C(29) C(30) C(33) 179.2(5)
C(25) C(30) C(33) C(34) -176.2(8)
C(25) C(30) C(33) C(35) -101.9(6)
C(29) C(30) C(33) C(34) 2.9(10)
C(29) C(30) C(33) C(35) 77.2(7)
C(30) C(33) C(34) C(35) 99.5(7)
C(30) C(33) C(35) C(34) -112.5(7)
P(1) C(36) C(37) C(38) 176.0(3)
P(1) C(36) C(41) C(40) -175.8(3)
C(37) C(36) C(41) C(40) 1.2(5)
C(41) C(36) C(37) C(38) -1.2(5)
C(36) C(37) C(38) C(39) 0.2(5)
C(37) C(38) C(39) C(40) 0.7(6)
C(38) C(39) C(40) C(41) -0.6(6)
C(39) C(40) C(41) C(36) -0.3(6)
P(1) C(42) C(43) C(44) -175.2(3)
P(1) C(42) C(47) C(46) 175.0(3)
C(43) C(42) C(47) C(46) -0.9(5)
C(47) C(42) C(43) C(44) 1.1(5)
C(42) C(43) C(44) C(45) -0.4(6)
C(43) C(44) C(45) C(46) -0.4(6)
C(44) C(45) C(46) C(47) 0.6(6)
C(45) C(46) C(47) C(42) 0.1(5)
P(1) C(48) C(49) C(50) -176.7(3)
P(1) C(48) C(53) C(52) 177.9(3)
C(49) C(48) C(53) C(52) 0.6(6)
C(53) C(48) C(49) C(50) 0.7(5)
C(48) C(49) C(50) C(51) -1.0(6)
C(49) C(50) C(51) C(52) 0.0(6)
C(50) C(51) C(52) C(53) 1.3(6)
C(51) C(52) C(53) C(48) -1.6(6)
